data_1548160
loop_
_publ_author_name
'M. A. Neumann'
'J. van de Streek'
'F. P. A. Fabbiani'
'P. Hidber'
'O. Grassmann'

_publ_section_title
;
 Combined crystal structure prediction and high-pressure crystallization
 in rational pharmaceutical polymorph screening
;
_journal_name_full 'Nature Communications'
_journal_page_first 7793
_journal_paper_doi 10.1038/ncomms8793
_journal_volume 6
_journal_year 2015
_chemical_formula_moiety 'C23 H35 N O2 S'
_chemical_formula_sum 'C23 H35 N O2 S'
_chemical_formula_weight 389.58
_chemical_name_common Dalcetrapib
_chemical_name_systematic
;
S-[2-({[1-(2-ethylbutyl)cyclohexyl]carbonyl}amino)phenyl] 2-methylpropanethioate 
;
_space_group_crystal_system monoclinic
_space_group_IT_number 14
_space_group_name_Hall '-P 2ybc'
_space_group_name_H-M_alt 'P 1 21/c 1'
_symmetry_space_group_name_Hall '-P 2ybc'
_symmetry_space_group_name_H-M 'P 1 21/c 1'
_atom_sites_solution_hydrogens geom
_atom_sites_solution_primary 'known structure'
_atom_sites_solution_secondary difmap
_cell_angle_alpha 90
_cell_angle_beta 88.545(13)
_cell_angle_gamma 90
_cell_formula_units_Z 4
_cell_length_a 11.181(15)
_cell_length_b 9.809(13)
_cell_length_c 20.71(3)
_cell_measurement_reflns_used 1457
_cell_measurement_temperature 223(2)
_cell_measurement_theta_max 20.21
_cell_measurement_theta_min 3.41
_cell_volume 2271(5)
_computing_cell_refinement 'APEX2 v2012.4-0'
_computing_data_collection 'APEX2 v2012.4-0'
_computing_data_reduction 'SAINT (Bruker, 2007)'
_computing_structure_refinement 'SHELXL-2013 (Sheldrick, 2013)'
_computing_structure_solution 'known structures'
_diffrn_ambient_temperature 223(2)
_diffrn_measured_fraction_theta_full 0.584
_diffrn_measured_fraction_theta_max 0.988
_diffrn_measurement_device_type 'Bruker APEXII CCD area-detector'
_diffrn_measurement_method '\w and \f scans'
_diffrn_radiation_monochromator graphite
_diffrn_radiation_source 'fine-focus sealed tube'
_diffrn_radiation_type MoK\a
_diffrn_radiation_wavelength 0.71073
_diffrn_reflns_av_R_equivalents 0.0648
_diffrn_reflns_av_unetI/netI 0.0664
_diffrn_reflns_Laue_measured_fraction_full 0.584
_diffrn_reflns_Laue_measured_fraction_max 0.988
_diffrn_reflns_limit_h_max 11
_diffrn_reflns_limit_h_min -11
_diffrn_reflns_limit_k_max 9
_diffrn_reflns_limit_k_min -7
_diffrn_reflns_limit_l_max 20
_diffrn_reflns_limit_l_min -20
_diffrn_reflns_number 7275
_diffrn_reflns_point_group_measured_fraction_full 0.584
_diffrn_reflns_point_group_measured_fraction_max 0.988
_diffrn_reflns_theta_full 25.242
_diffrn_reflns_theta_max 21.004
_diffrn_reflns_theta_min 3.366
_exptl_absorpt_coefficient_mu 0.159
_exptl_absorpt_correction_T_max 0.8618
_exptl_absorpt_correction_T_min 0.5711
_exptl_absorpt_process_details
;
SADABS (Sheldrick, 2012<i>a</i>)
;
_exptl_crystal_colour colourless
_exptl_crystal_density_diffrn 1.140
_exptl_crystal_description block
_exptl_crystal_F_000 848
_exptl_crystal_size_max 0.50
_exptl_crystal_size_mid 0.30
_exptl_crystal_size_min 0.20
_refine_diff_density_max 0.173
_refine_diff_density_min -0.225
_refine_diff_density_rms 0.040
_refine_ls_extinction_coef .
_refine_ls_extinction_method none
_refine_ls_goodness_of_fit_ref 1.028
_refine_ls_hydrogen_treatment constr
_refine_ls_matrix_type full
_refine_ls_number_parameters 282
_refine_ls_number_reflns 2399
_refine_ls_number_restraints 278
_refine_ls_restrained_S_all 1.068
_refine_ls_R_factor_all 0.0719
_refine_ls_R_factor_gt 0.0500
_refine_ls_shift/su_max 0.000
_refine_ls_shift/su_mean 0.000
_refine_ls_structure_factor_coef Fsqd
_refine_ls_weighting_details 'w=1/[\s^2^(Fo^2^)+(0.0664P)^2^+0.8362P] where P=(Fo^2^+2Fc^2^)/3'
_refine_ls_weighting_scheme calc
_refine_ls_wR_factor_gt 0.1254
_refine_ls_wR_factor_ref 0.1397
_reflns_Friedel_coverage 0.000
_reflns_Friedel_fraction_full .
_reflns_Friedel_fraction_max .
_reflns_number_gt 1798
_reflns_number_total 2399
_reflns_threshold_expression 'I > 2\s(I)'
_cod_data_source_file ncomms8793-s4.cif
_cod_data_source_block FormA_223K
_cod_original_cell_volume 2270(5)
_cod_database_code 1548160
_shelx_space_group_comment
;
The symmetry employed for this shelxl refinement is uniquely defined
by the following loop, which should always be used as a source of
symmetry information in preference to the above space-group names.
They are only intended as comments.
;

loop_
_space_group_symop_operation_xyz
'x, y, z'
'-x, y+1/2, -z+1/2'
'-x, -y, -z'
'x, -y-1/2, z-1/2'

loop_
_atom_site_label
_atom_site_type_symbol
_atom_site_fract_x
_atom_site_fract_y
_atom_site_fract_z
_atom_site_U_iso_or_equiv
_atom_site_adp_type
_atom_site_occupancy
_atom_site_site_symmetry_order
_atom_site_calc_flag
_atom_site_refinement_flags_posn
_atom_site_refinement_flags_adp
_atom_site_refinement_flags_occupancy
_atom_site_disorder_assembly
_atom_site_disorder_group
S1 S 0.26898(8) 0.67215(10) 0.15976(4) 0.0520(4) Uani 1 1 d D U . . .
O2 O 0.4416(2) 0.7421(2) 0.26579(10) 0.0493(7) Uani 1 1 d D U . . .
O3 O 0.2014(2) 0.5251(4) 0.05985(15) 0.0997(11) Uani 1 1 d D U . . .
N4 N 0.4722(2) 0.5279(3) 0.22949(11) 0.0416(7) Uani 1 1 d D U . . .
H4 H 0.4729 0.4427 0.2392 0.050 Uiso 1 1 calc R U . . .
C7 C 0.0399(4) 0.6216(7) 0.1237(3) 0.116(2) Uani 1 1 d D U . . .
H7A H 0.0379 0.6827 0.1611 0.140 Uiso 1 1 calc R U . . .
C5 C -0.0198(5) 0.6935(8) 0.0687(3) 0.167(3) Uani 1 1 d D U . . .
H5A H 0.0237 0.7752 0.0580 0.251 Uiso 1 1 calc R U . . .
H5B H -0.1004 0.7166 0.0814 0.251 Uiso 1 1 calc R U . . .
H5C H -0.0205 0.6346 0.0317 0.251 Uiso 1 1 calc R U . . .
C6 C -0.0207(6) 0.4910(9) 0.1430(4) 0.209(4) Uani 1 1 d D U . . .
H6A H -0.0551 0.4497 0.1058 0.314 Uiso 1 1 calc R U . . .
H6B H -0.0827 0.5097 0.1747 0.314 Uiso 1 1 calc R U . . .
H6C H 0.0368 0.4300 0.1610 0.314 Uiso 1 1 calc R U . . .
C8 C 0.1704(3) 0.5933(5) 0.1054(2) 0.0724(13) Uani 1 1 d D U . . .
C9 C 0.4123(3) 0.6315(3) 0.12686(15) 0.0410(9) Uani 1 1 d D U . . .
C10 C 0.4415(3) 0.6666(3) 0.06306(15) 0.0476(9) Uani 1 1 d D U . . .
H10 H 0.3862 0.7126 0.0383 0.057 Uiso 1 1 calc R U . . .
C11 C 0.5528(3) 0.6331(4) 0.03654(16) 0.0511(10) Uani 1 1 d D U . . .
H11 H 0.5717 0.6565 -0.0060 0.061 Uiso 1 1 calc R U . . .
C12 C 0.6351(3) 0.5658(4) 0.07268(16) 0.0508(10) Uani 1 1 d D U . . .
H12 H 0.7090 0.5418 0.0544 0.061 Uiso 1 1 calc R U . . .
C13 C 0.6076(3) 0.5336(4) 0.13683(15) 0.0466(9) Uani 1 1 d D U . . .
H13 H 0.6642 0.4901 0.1617 0.056 Uiso 1 1 calc R U . . .
C14 C 0.4967(3) 0.5658(3) 0.16411(14) 0.0384(8) Uani 1 1 d D U . . .
C15 C 0.4476(3) 0.6196(4) 0.27754(14) 0.0416(9) Uani 1 1 d D U . . .
C16 C 0.4337(3) 0.5596(3) 0.34585(14) 0.0436(9) Uani 1 1 d D U . . .
C17 C 0.3747(3) 0.6655(4) 0.39047(15) 0.0565(10) Uani 1 1 d D U . . .
H17A H 0.3786 0.6335 0.4347 0.068 Uiso 1 1 calc R U . . .
H17B H 0.4200 0.7497 0.3873 0.068 Uiso 1 1 calc R U . . .
C18 C 0.2454(4) 0.6954(5) 0.3756(2) 0.0743(12) Uani 1 1 d D U . . .
H18A H 0.2421 0.7408 0.3341 0.089 Uiso 1 1 calc R U . . .
H18B H 0.2124 0.7569 0.4081 0.089 Uiso 1 1 calc R U . . .
C19 C 0.1697(4) 0.5674(5) 0.3740(2) 0.0897(14) Uani 1 1 d D U . . .
H19A H 0.0902 0.5900 0.3596 0.108 Uiso 1 1 calc R U . . .
H19B H 0.1619 0.5296 0.4172 0.108 Uiso 1 1 calc R U . . .
C20 C 0.2260(4) 0.4613(5) 0.3286(2) 0.0802(13) Uani 1 1 d D U . . .
H20A H 0.1795 0.3779 0.3309 0.096 Uiso 1 1 calc R U . . .
H20B H 0.2246 0.4948 0.2846 0.096 Uiso 1 1 calc R U . . .
C21 C 0.3540(3) 0.4312(4) 0.34630(17) 0.0614(11) Uani 1 1 d D U . . .
H21A H 0.3876 0.3653 0.3160 0.074 Uiso 1 1 calc R U . . .
H21B H 0.3543 0.3905 0.3890 0.074 Uiso 1 1 calc R U . . .
C22 C 0.5579(3) 0.5171(4) 0.37039(16) 0.0568(10) Uani 1 1 d D U . . .
H22A H 0.5454 0.4741 0.4122 0.068 Uiso 1 1 calc R U . A 1
H22B H 0.5895 0.4477 0.3413 0.068 Uiso 1 1 calc R U . A 1
C23A C 0.6551(3) 0.6254(4) 0.37769(16) 0.0644(11) Uani 0.5 1 d D U P B 1
H23A H 0.6181 0.7062 0.3976 0.077 Uiso 0.5 1 calc R U P B 1
C24A C 0.7244(10) 0.6713(16) 0.3166(4) 0.088(5) Uani 0.5 1 d D U P B 1
H24A H 0.6678 0.7057 0.2858 0.105 Uiso 0.5 1 calc R U P B 1
H24B H 0.7767 0.7461 0.3278 0.105 Uiso 0.5 1 calc R U P B 1
C26A C 0.7362(9) 0.5591(11) 0.4277(5) 0.073(3) Uani 0.5 1 d D U P B 1
H26A H 0.6873 0.5307 0.4647 0.088 Uiso 0.5 1 calc R U P B 1
H26B H 0.7723 0.4779 0.4089 0.088 Uiso 0.5 1 calc R U P B 1
C25A C 0.7990(9) 0.5606(12) 0.2842(5) 0.115(4) Uani 0.5 1 d D U P B 1
H25A H 0.8377 0.5965 0.2460 0.172 Uiso 0.5 1 calc R U P B 1
H25B H 0.7482 0.4859 0.2728 0.172 Uiso 0.5 1 calc R U P B 1
H25C H 0.8584 0.5292 0.3134 0.172 Uiso 0.5 1 calc R U P B 1
C27A C 0.8341(7) 0.6511(10) 0.4509(4) 0.086(3) Uani 0.5 1 d D U P B 1
H27A H 0.8691 0.6122 0.4885 0.129 Uiso 0.5 1 calc R U P B 1
H27B H 0.8013 0.7390 0.4614 0.129 Uiso 0.5 1 calc R U P B 1
H27C H 0.8945 0.6609 0.4174 0.129 Uiso 0.5 1 calc R U P B 1
C23B C 0.6551(3) 0.6254(4) 0.37769(16) 0.0644(11) Uani 0.5 1 d D U P B 2
H23B H 0.6129 0.7128 0.3810 0.077 Uiso 0.5 1 calc R U P B 2
C24B C 0.7314(11) 0.6328(16) 0.3142(4) 0.080(4) Uani 0.5 1 d D U P B 2
H24C H 0.7682 0.5442 0.3075 0.095 Uiso 0.5 1 calc R U P B 2
H24D H 0.6770 0.6470 0.2791 0.095 Uiso 0.5 1 calc R U P B 2
C26B C 0.7351(10) 0.6188(12) 0.4368(4) 0.078(4) Uani 0.5 1 d D U P B 2
H26C H 0.7825 0.7015 0.4385 0.094 Uiso 0.5 1 calc R U P B 2
H26D H 0.6845 0.6157 0.4756 0.094 Uiso 0.5 1 calc R U P B 2
C25B C 0.8298(8) 0.7396(11) 0.3078(5) 0.109(3) Uani 0.5 1 d D U P B 2
H25D H 0.8598 0.7419 0.2640 0.164 Uiso 0.5 1 calc R U P B 2
H25E H 0.8936 0.7169 0.3360 0.164 Uiso 0.5 1 calc R U P B 2
H25F H 0.7979 0.8274 0.3193 0.164 Uiso 0.5 1 calc R U P B 2
C27B C 0.8179(8) 0.4977(9) 0.4366(4) 0.086(3) Uani 0.5 1 d D U P B 2
H27D H 0.8459 0.4826 0.4795 0.128 Uiso 0.5 1 calc R U P B 2
H27E H 0.8850 0.5149 0.4079 0.128 Uiso 0.5 1 calc R U P B 2
H27F H 0.7758 0.4183 0.4223 0.128 Uiso 0.5 1 calc R U P B 2

loop_
_atom_site_aniso_label
_atom_site_aniso_U_11
_atom_site_aniso_U_22
_atom_site_aniso_U_33
_atom_site_aniso_U_23
_atom_site_aniso_U_13
_atom_site_aniso_U_12
S1 0.0563(6) 0.0518(7) 0.0476(6) -0.0066(4) 0.0028(4) 0.0006(5)
O2 0.0799(18) 0.0269(15) 0.0408(13) 0.0007(11) 0.0050(11) -0.0011(13)
O3 0.0672(19) 0.134(3) 0.097(2) -0.064(2) 0.0114(16) -0.0179(19)
N4 0.0627(18) 0.0268(17) 0.0351(15) 0.0010(12) 0.0040(13) -0.0054(14)
C7 0.053(3) 0.175(6) 0.122(4) -0.079(4) 0.005(3) -0.007(3)
C5 0.101(4) 0.216(7) 0.187(6) -0.092(5) -0.037(4) 0.043(5)
C6 0.091(5) 0.236(8) 0.299(10) -0.043(7) 0.067(6) -0.059(5)
C8 0.061(2) 0.085(3) 0.071(3) -0.026(2) 0.005(2) -0.010(2)
C9 0.053(2) 0.029(2) 0.0405(18) -0.0036(15) 0.0024(15) -0.0083(17)
C10 0.067(2) 0.037(2) 0.0383(19) 0.0028(16) -0.0027(17) -0.0095(19)
C11 0.071(2) 0.046(2) 0.0362(19) -0.0029(17) 0.0065(18) -0.016(2)
C12 0.055(2) 0.051(3) 0.046(2) -0.0097(18) 0.0105(17) -0.0118(19)
C13 0.053(2) 0.042(2) 0.045(2) -0.0081(16) 0.0007(16) -0.0020(18)
C14 0.054(2) 0.025(2) 0.0351(18) -0.0048(14) 0.0033(15) -0.0061(17)
C15 0.050(2) 0.035(2) 0.0392(18) -0.0015(17) 0.0018(15) -0.0013(18)
C16 0.063(2) 0.034(2) 0.0341(17) 0.0042(15) 0.0055(15) 0.0018(18)
C17 0.083(3) 0.046(2) 0.0403(19) 0.0037(16) 0.0123(18) 0.007(2)
C18 0.074(3) 0.076(3) 0.071(3) 0.013(2) 0.021(2) 0.014(2)
C19 0.068(3) 0.108(4) 0.092(3) 0.026(3) 0.013(2) -0.004(3)
C20 0.089(3) 0.079(3) 0.073(3) 0.021(2) 0.005(2) -0.031(3)
C21 0.087(3) 0.050(3) 0.047(2) 0.0111(18) 0.0129(19) -0.010(2)
C22 0.080(2) 0.050(2) 0.0411(19) 0.0062(17) 0.0023(17) 0.0088(19)
C23A 0.074(2) 0.054(3) 0.065(2) -0.0058(19) -0.0143(18) 0.012(2)
C24A 0.072(7) 0.108(11) 0.084(6) 0.037(5) -0.035(5) -0.048(6)
C26A 0.077(6) 0.091(9) 0.052(5) -0.006(5) -0.010(4) 0.010(5)
C25A 0.099(7) 0.154(11) 0.091(7) -0.008(6) 0.005(6) -0.019(7)
C27A 0.075(6) 0.110(8) 0.074(6) -0.016(5) -0.017(5) -0.004(5)
C23B 0.074(2) 0.054(3) 0.065(2) -0.0058(19) -0.0143(18) 0.012(2)
C24B 0.095(8) 0.068(8) 0.076(6) 0.020(5) -0.026(5) -0.022(6)
C26B 0.093(7) 0.084(9) 0.059(5) -0.017(5) -0.014(5) 0.026(6)
C25B 0.105(7) 0.106(8) 0.118(8) 0.028(6) -0.015(6) -0.019(6)
C27B 0.092(6) 0.094(7) 0.071(6) -0.003(5) -0.016(5) 0.024(6)

loop_
_atom_type_symbol
_atom_type_description
_atom_type_scat_dispersion_real
_atom_type_scat_dispersion_imag
_atom_type_scat_source
C C 0.0033 0.0016 'International Tables Vol C Tables 4.2.6.8 and 6.1.1.4'
H H 0.0000 0.0000 'International Tables Vol C Tables 4.2.6.8 and 6.1.1.4'
N N 0.0061 0.0033 'International Tables Vol C Tables 4.2.6.8 and 6.1.1.4'
O O 0.0106 0.0060 'International Tables Vol C Tables 4.2.6.8 and 6.1.1.4'
S S 0.1246 0.1234 'International Tables Vol C Tables 4.2.6.8 and 6.1.1.4'

loop_
_geom_angle_atom_site_label_1
_geom_angle_atom_site_label_2
_geom_angle_atom_site_label_3
_geom_angle
_geom_angle_site_symmetry_1
_geom_angle_site_symmetry_3
C9 S1 C8 103.22(19) . .
C15 N4 C14 123.5(3) . .
C6 C7 C5 113.3(5) . .
C6 C7 C8 109.5(5) . .
C5 C7 C8 109.7(5) . .
O3 C8 C7 123.5(4) . .
O3 C8 S1 124.8(3) . .
C7 C8 S1 111.7(3) . .
C14 C9 C10 119.6(3) . .
C14 C9 S1 120.7(2) . .
C10 C9 S1 119.7(3) . .
C11 C10 C9 120.2(3) . .
C12 C11 C10 120.4(3) . .
C11 C12 C13 119.7(3) . .
C14 C13 C12 120.7(3) . .
C13 C14 C9 119.4(3) . .
C13 C14 N4 118.5(3) . .
C9 C14 N4 122.1(3) . .
O2 C15 N4 120.8(3) . .
O2 C15 C16 123.5(3) . .
N4 C15 C16 115.7(3) . .
C17 C16 C15 109.2(3) . .
C17 C16 C21 108.1(3) . .
C15 C16 C21 111.3(3) . .
C17 C16 C22 111.2(3) . .
C15 C16 C22 109.6(3) . .
C21 C16 C22 107.5(3) . .
C18 C17 C16 114.1(3) . .
C17 C18 C19 112.4(4) . .
C18 C19 C20 110.8(4) . .
C21 C20 C19 111.2(4) . .
C20 C21 C16 112.8(3) . .
C23A C22 C16 119.4(3) . .
C22 C23A C24A 117.9(7) . .
C22 C23A C26A 101.8(4) . .
C24A C23A C26A 112.7(5) . .
C25A C24A C23A 114.5(9) . .
C27A C26A C23A 114.0(7) . .

loop_
_geom_bond_atom_site_label_1
_geom_bond_atom_site_label_2
_geom_bond_distance
_geom_bond_site_symmetry_2
S1 C9 1.771(4) .
S1 C8 1.773(4) .
O2 C15 1.229(4) .
O3 C8 1.201(4) .
N4 C15 1.364(4) .
N4 C14 1.424(4) .
C7 C6 1.499(8) .
C7 C5 1.510(8) .
C7 C8 1.523(6) .
C9 C14 1.392(5) .
C9 C10 1.396(4) .
C10 C11 1.386(5) .
C11 C12 1.370(5) .
C12 C13 1.392(5) .
C13 C14 1.385(5) .
C15 C16 1.536(5) .
C16 C17 1.529(4) .
C16 C21 1.543(5) .
C16 C22 1.548(5) .
C17 C18 1.514(5) .
C18 C19 1.516(6) .
C19 C20 1.528(6) .
C20 C21 1.515(6) .
C22 C23A 1.531(5) .
C23A C24A 1.534(4) .
C23A C26A 1.539(7) .
C24A C25A 1.515(11) .
C26A C27A 1.506(9) .
C24B C25B 1.522(11) .
C26B C27B 1.507(8) .
